data_7712145
loop_
_publ_author_name
'Meng, Lingyi'
'Deng, Yi-Fei'
'Holmes, Stephen M.'
'Zhang, Yuan-Zhu'

_publ_section_title
;
 Thermo- and photo-induced electron transfer in a series of
 [Fe<sub>2</sub>Co<sub>2</sub>] capsules.
;
_journal_issue 6
_journal_name_full 'Dalton transactions (Cambridge, England : 2003)'
_journal_page_first 1616
_journal_page_last 1622
_journal_paper_doi 10.1039/d2dt03328c
_journal_volume 52
_journal_year 2023
_chemical_formula_moiety 'C94 H104 B2 Co2 Fe2 N30, 2(C3 H7 N O), 2(Cl O4)'
_chemical_formula_sum 'C100 H118 B2 Cl2 Co2 Fe2 N32 O10'
_chemical_formula_weight 2250.34
_space_group_crystal_system monoclinic
_space_group_IT_number 14
_space_group_name_Hall '-P 2yn'
_space_group_name_H-M_alt 'P 1 21/n 1'
_atom_sites_solution_hydrogens geom
_atom_sites_solution_primary dual
_audit_creation_date 2019-11-14
_audit_creation_method
;
Olex2 1.2
(compiled 2018.05.29 svn.r3508 for OlexSys, GUI svn.r5506)
;
_audit_update_record
;
2020-07-06 deposited with the CCDC.	2022-12-26 downloaded from the CCDC.
;
_cell_angle_alpha 90
_cell_angle_beta 109.157(4)
_cell_angle_gamma 90
_cell_formula_units_Z 2
_cell_length_a 21.745(3)
_cell_length_b 14.6648(16)
_cell_length_c 21.799(2)
_cell_measurement_reflns_used 54344
_cell_measurement_temperature 100(2)
_cell_measurement_theta_max 49.608
_cell_measurement_theta_min 4.706
_cell_volume 6566.4(13)
_computing_cell_refinement 'SAINT V8.38A (?, 2016)'
_computing_data_reduction 'SAINT V8.38A (?, 2016)'
_computing_molecular_graphics 'Olex2 (Dolomanov et al., 2009)'
_computing_publication_material 'Olex2 (Dolomanov et al., 2009)'
_computing_structure_refinement 'ShelXL (Sheldrick, 2015)'
_computing_structure_solution 'ShelXT (Sheldrick, 2015)'
_diffrn_ambient_temperature 99.99
_diffrn_measured_fraction_theta_full 0.995
_diffrn_measured_fraction_theta_max 0.995
_diffrn_measurement_device_type 'Bruker APEX-II CCD'
_diffrn_measurement_method '\f and \w scans'
_diffrn_radiation_type MoK\a
_diffrn_radiation_wavelength 0.71073
_diffrn_reflns_av_R_equivalents 0.1243
_diffrn_reflns_av_unetI/netI 0.0984
_diffrn_reflns_Laue_measured_fraction_full 0.995
_diffrn_reflns_Laue_measured_fraction_max 0.995
_diffrn_reflns_limit_h_max 23
_diffrn_reflns_limit_h_min -25
_diffrn_reflns_limit_k_max 17
_diffrn_reflns_limit_k_min -16
_diffrn_reflns_limit_l_max 25
_diffrn_reflns_limit_l_min -25
_diffrn_reflns_number 54344
_diffrn_reflns_point_group_measured_fraction_full 0.995
_diffrn_reflns_point_group_measured_fraction_max 0.995
_diffrn_reflns_theta_full 24.804
_diffrn_reflns_theta_max 24.804
_diffrn_reflns_theta_min 2.353
_diffrn_standards_number 0
_exptl_absorpt_coefficient_mu 0.565
_exptl_absorpt_correction_T_max 0.7451
_exptl_absorpt_correction_T_min 0.4344
_exptl_absorpt_correction_type multi-scan
_exptl_absorpt_process_details
'SADABS-2016/2 (Bruker,2016/2) was used for absorption correction. wR2(int) was 0.1640 before and 0.1051 after correction. The Ratio of minimum to maximum transmission is 0.5830. The \l/2 correction factor is Not present.'
_exptl_crystal_colour 'clear greenish green'
_exptl_crystal_colour_lustre clear
_exptl_crystal_colour_modifier greenish
_exptl_crystal_colour_primary green
_exptl_crystal_density_diffrn 1.138
_exptl_crystal_description plate
_exptl_crystal_F_000 2344
_exptl_crystal_size_max 0.4
_exptl_crystal_size_mid 0.3
_exptl_crystal_size_min 0.1
_refine_diff_density_max 0.789
_refine_diff_density_min -1.081
_refine_diff_density_rms 0.099
_refine_ls_extinction_method none
_refine_ls_goodness_of_fit_ref 1.012
_refine_ls_hydrogen_treatment constr
_refine_ls_matrix_type full
_refine_ls_number_parameters 686
_refine_ls_number_reflns 11248
_refine_ls_number_restraints 55
_refine_ls_restrained_S_all 1.020
_refine_ls_R_factor_all 0.1274
_refine_ls_R_factor_gt 0.0869
_refine_ls_shift/su_max 0.001
_refine_ls_shift/su_mean 0.000
_refine_ls_structure_factor_coef Fsqd
_refine_ls_weighting_details 'w=1/[\s^2^(Fo^2^)+(0.1263P)^2^+18.3547P] where P=(Fo^2^+2Fc^2^)/3'
_refine_ls_weighting_scheme calc
_refine_ls_wR_factor_gt 0.2238
_refine_ls_wR_factor_ref 0.2609
_reflns_Friedel_coverage 0.000
_reflns_number_gt 7206
_reflns_number_total 11248
_reflns_threshold_expression 'I > 2\s(I)'
_cod_data_source_file d2dt03328c2.cif
_cod_data_source_block 100k1_CCDC1
_cod_depositor_comments 'Adding full bibliography for 7712143--7712148.cif.'
_cod_database_code 7712145
_shelx_shelxl_version_number 2014/7
_shelx_space_group_comment
;
The symmetry employed for this shelxl refinement is uniquely defined
by the following loop, which should always be used as a source of
symmetry information in preference to the above space-group names.
They are only intended as comments.
;
_shelx_estimated_absorpt_t_max 0.946
_shelx_estimated_absorpt_t_min 0.806
_olex2_refinement_description
;
1. Fixed Uiso
 At 1.2 times of:
  All B(H) groups, All C(H) groups, All C(H,H) groups
 At 1.5 times of:
  All C(H,H,H) groups
2. Rigid bond restraints
 C32, C31, C33, C34, C35
 with sigma for 1-2 distances of 0.01 and sigma for 1-3 distances of 0.01
3. Uiso/Uaniso restraints and constraints
O3 \\sim Cl1 \\sim O4 \\sim O2 \\sim O5: within 2A with sigma of 0.01 and sigma
for terminal atoms of 0.02
O1 \\sim C48 \\sim N16 \\sim C50 \\sim C49: within 2A with sigma of 0.01 and
sigma for terminal atoms of 0.02
4.a Ternary CH refined with riding coordinates:
 B1(H1)
4.b Secondary CH2 refined with riding coordinates:
 C32(H32A,H32B), C31(H31A,H31B), C33(H33A,H33B), C35(H35A,H35B), C34(H34A,H34B)
4.c Aromatic/amide H refined with riding coordinates:
 C16(H16), C37(H37), C29(H29), C40(H40), C38(H38), C28(H28), C11(H11), C6(H6),
 C26(H26), C36(H36), C47(H47), C19(H19), C43(H43), C23(H23), C46(H46), C30(H30),
  C48(H48), C20(H20)
4.d Idealised Me refined as rotating group:
 C14(H14A,H14B,H14C), C4(H4A,H4B,H4C), C18(H18A,H18B,H18C), C9(H9A,H9B,H9C),
 C13(H13A,H13B,H13C), C8(H8A,H8B,H8C), C50(H50A,H50B,H50C), C22(H22A,H22B,H22C),
  C45(H45A,H45B,H45C), C49(H49A,H49B,H49C)
;
_olex2_submission_special_instructions 'No special instructions were received'

loop_
_space_group_symop_operation_xyz
'x, y, z'
'-x+1/2, y+1/2, -z+1/2'
'-x, -y, -z'
'x-1/2, -y-1/2, z-1/2'

loop_
_atom_site_label
_atom_site_type_symbol
_atom_site_fract_x
_atom_site_fract_y
_atom_site_fract_z
_atom_site_U_iso_or_equiv
_atom_site_adp_type
_atom_site_occupancy
_atom_site_site_symmetry_order
_atom_site_calc_flag
_atom_site_refinement_flags_posn
_atom_site_refinement_flags_adp
_atom_site_refinement_flags_occupancy
_atom_site_disorder_assembly
_atom_site_disorder_group
Co1 Co 0.41973(3) 0.68279(5) 0.53249(4) 0.0328(2) Uani 1 1 d . . . . .
Fe1 Fe 0.41958(4) 0.53777(5) 0.32309(4) 0.0342(2) Uani 1 1 d . . . . .
N2 N 0.5205(2) 0.4053(3) 0.4097(2) 0.0356(11) Uani 1 1 d . . . . .
N1 N 0.4273(2) 0.6284(3) 0.4519(2) 0.0312(10) Uani 1 1 d . . . . .
N8 N 0.3492(2) 0.6216(3) 0.2693(2) 0.0342(10) Uani 1 1 d . . . . .
N9 N 0.3535(2) 0.6523(3) 0.2111(2) 0.0387(11) Uani 1 1 d . . . . .
N4 N 0.4848(2) 0.6213(3) 0.3054(2) 0.0365(11) Uani 1 1 d . . . . .
N15 N 0.5079(2) 0.2305(3) 0.4703(2) 0.0373(11) Uani 1 1 d . . . . .
N6 N 0.4127(2) 0.4669(3) 0.2408(2) 0.0376(11) Uani 1 1 d . . . . .
N11 N 0.3444(2) 0.6002(3) 0.5309(2) 0.0376(11) Uani 1 1 d . . . . .
N14 N 0.6333(2) 0.2145(4) 0.5211(2) 0.0472(13) Uani 1 1 d . . . . .
N5 N 0.4732(2) 0.6505(3) 0.2421(2) 0.0450(12) Uani 1 1 d . . . . .
N7 N 0.4093(2) 0.5167(3) 0.1864(2) 0.0426(12) Uani 1 1 d . . . . .
N3 N 0.3217(3) 0.4101(4) 0.3551(3) 0.0496(13) Uani 1 1 d . . . . .
N10 N 0.3955(3) 0.7357(3) 0.6068(2) 0.0513(14) Uani 1 1 d . . . . .
C2 C 0.4840(3) 0.4570(4) 0.3751(3) 0.0324(12) Uani 1 1 d . . . . .
C1 C 0.4249(2) 0.5981(3) 0.4018(3) 0.0300(12) Uani 1 1 d . . . . .
C16 C 0.2661(3) 0.7160(4) 0.2224(3) 0.0386(14) Uani 1 1 d . . . . .
H16 H 0.2277 0.7512 0.2152 0.046 Uiso 1 1 calc R . . . .
C15 C 0.2958(3) 0.6601(4) 0.2759(3) 0.0392(14) Uani 1 1 d . . . . .
C17 C 0.3029(3) 0.7101(4) 0.1825(3) 0.0417(14) Uani 1 1 d . . . . .
O1 O 0.5329(3) 0.9589(4) 0.6521(3) 0.0859(18) Uani 1 1 d . U . . .
C5 C 0.5426(3) 0.6589(4) 0.3405(3) 0.0444(15) Uani 1 1 d . . . . .
C37 C 0.4438(3) 0.2469(4) 0.4433(3) 0.0489(16) Uani 1 1 d . . . . .
H37 H 0.4296 0.2950 0.4127 0.059 Uiso 1 1 calc R . . . .
C29 C 0.3217(3) 0.5299(4) 0.4903(3) 0.0390(13) Uani 1 1 d . . . . .
H29 H 0.3377 0.5223 0.4549 0.047 Uiso 1 1 calc R . . . .
C41 C 0.5274(3) 0.1620(4) 0.5121(3) 0.0426(14) Uani 1 1 d . . . . .
C10 C 0.4119(3) 0.3797(4) 0.2235(3) 0.0422(15) Uani 1 1 d . . . . .
C39 C 0.4185(3) 0.1246(4) 0.5043(4) 0.0570(18) Uani 1 1 d . . . . .
C25 C 0.3196(3) 0.6122(4) 0.5786(3) 0.0450(15) Uani 1 1 d . . . . .
C3 C 0.3573(3) 0.4588(4) 0.3400(3) 0.0376(13) Uani 1 1 d . . . . .
C14 C 0.2722(3) 0.6426(5) 0.3323(3) 0.0498(16) Uani 1 1 d . . . . .
H14A H 0.2639 0.5773 0.3349 0.075 Uiso 1 1 calc GR . . . .
H14B H 0.2318 0.6766 0.3262 0.075 Uiso 1 1 calc GR . . . .
H14C H 0.3054 0.6625 0.3725 0.075 Uiso 1 1 calc GR . . . .
C40 C 0.4835(3) 0.1078(4) 0.5303(3) 0.0542(17) Uani 1 1 d . . . . .
H40 H 0.4989 0.0596 0.5605 0.065 Uiso 1 1 calc R . . . .
C4 C 0.5737(3) 0.6424(4) 0.4106(3) 0.0545(17) Uani 1 1 d . . . . .
H4A H 0.5443 0.6617 0.4339 0.082 Uiso 1 1 calc GR . . . .
H4B H 0.6143 0.6773 0.4264 0.082 Uiso 1 1 calc GR . . . .
H4C H 0.5833 0.5772 0.4182 0.082 Uiso 1 1 calc GR . . . .
C38 C 0.3983(3) 0.1949(5) 0.4594(3) 0.0529(17) Uani 1 1 d . . . . .
H38 H 0.3532 0.2073 0.4397 0.064 Uiso 1 1 calc R . . . .
C18 C 0.2926(3) 0.7532(4) 0.1184(3) 0.0545(17) Uani 1 1 d . . . . .
H18A H 0.3342 0.7763 0.1164 0.082 Uiso 1 1 calc GR . . . .
H18B H 0.2617 0.8038 0.1124 0.082 Uiso 1 1 calc GR . . . .
H18C H 0.2751 0.7079 0.0840 0.082 Uiso 1 1 calc GR . . . .
C42 C 0.5984(3) 0.1513(4) 0.5401(3) 0.0491(16) Uani 1 1 d . . . . .
C28 C 0.2768(3) 0.4683(4) 0.4971(3) 0.0466(15) Uani 1 1 d . . . . .
H28 H 0.2619 0.4195 0.4672 0.056 Uiso 1 1 calc R . . . .
C11 C 0.4076(3) 0.3728(5) 0.1599(3) 0.0530(18) Uani 1 1 d . . . . .
H11 H 0.4052 0.3182 0.1357 0.064 Uiso 1 1 calc R . . . .
C6 C 0.5661(4) 0.7115(5) 0.2995(4) 0.064(2) Uani 1 1 d . . . . .
H6 H 0.6055 0.7453 0.3118 0.076 Uiso 1 1 calc R . . . .
C12 C 0.4073(4) 0.4597(5) 0.1379(3) 0.059(2) Uani 1 1 d . . . . .
C24 C 0.3447(4) 0.6948(4) 0.6185(3) 0.0524(17) Uani 1 1 d . . . . .
C27 C 0.2539(4) 0.4792(5) 0.5486(4) 0.0606(19) Uani 1 1 d . . . . .
C9 C 0.4141(3) 0.3015(4) 0.2685(3) 0.0571(19) Uani 1 1 d . . . . .
H9A H 0.4564 0.3005 0.3030 0.086 Uiso 1 1 calc GR . . . .
H9B H 0.4077 0.2441 0.2442 0.086 Uiso 1 1 calc GR . . . .
H9C H 0.3795 0.3087 0.2878 0.086 Uiso 1 1 calc GR . . . .
C26 C 0.2748(4) 0.5534(5) 0.5900(3) 0.0609(19) Uani 1 1 d . . . . .
H26 H 0.2587 0.5634 0.6251 0.073 Uiso 1 1 calc R . . . .
N13 N 0.3173(4) 0.0910(5) 0.5185(4) 0.093(2) Uani 1 1 d . . . . .
C7 C 0.5223(4) 0.7052(6) 0.2387(4) 0.068(2) Uani 1 1 d . . . . .
C36 C 0.3733(4) 0.0685(6) 0.5306(5) 0.084(3) Uani 1 1 d . . . . .
H36 H 0.3894 0.0161 0.5564 0.101 Uiso 1 1 calc R . . . .
C47 C 0.6980(3) 0.2084(5) 0.5423(3) 0.063(2) Uani 1 1 d . . . . .
H47 H 0.7223 0.2521 0.5276 0.075 Uiso 1 1 calc R . . . .
C19 C 0.4202(4) 0.8126(4) 0.6407(4) 0.070(2) Uani 1 1 d . . . . .
H19 H 0.4560 0.8422 0.6333 0.084 Uiso 1 1 calc R . . . .
C43 C 0.6296(4) 0.0825(5) 0.5836(4) 0.066(2) Uani 1 1 d . . . . .
H43 H 0.6041 0.0401 0.5980 0.080 Uiso 1 1 calc R . . . .
C44 C 0.6965(4) 0.0749(5) 0.6061(5) 0.081(3) Uani 1 1 d . . . . .
C23 C 0.3197(5) 0.7273(5) 0.6642(4) 0.077(2) Uani 1 1 d . . . . .
H23 H 0.2852 0.6952 0.6723 0.092 Uiso 1 1 calc R . . . .
C46 C 0.7311(4) 0.1413(6) 0.5846(4) 0.071(2) Uani 1 1 d . . . . .
H46 H 0.7774 0.1400 0.5991 0.085 Uiso 1 1 calc R . . . .
B1 B 0.4105(4) 0.6208(5) 0.1903(4) 0.0439(17) Uani 1 1 d . . . . .
H1 H 0.4074 0.6479 0.1473 0.053 Uiso 1 1 calc R . . . .
N12 N 0.1890(5) 0.3451(6) 0.5242(4) 0.109(3) Uani 1 1 d . . . . .
C13 C 0.4059(5) 0.4932(6) 0.0718(4) 0.090(3) Uani 1 1 d . . . . .
H13A H 0.3650 0.5256 0.0508 0.135 Uiso 1 1 calc GR . . . .
H13B H 0.4093 0.4411 0.0449 0.135 Uiso 1 1 calc GR . . . .
H13C H 0.4426 0.5347 0.0768 0.135 Uiso 1 1 calc GR . . . .
C30 C 0.2090(4) 0.4115(6) 0.5614(4) 0.080(3) Uani 1 1 d . . . . .
H30 H 0.1953 0.4187 0.5982 0.096 Uiso 1 1 calc R . . . .
C48 C 0.5744(5) 0.9639(6) 0.7038(6) 0.118(4) Uani 1 1 d . U . . .
H48 H 0.5942 0.9085 0.7230 0.142 Uiso 1 1 calc R . . . .
C21 C 0.3438(7) 0.8068(6) 0.6992(4) 0.102(4) Uani 1 1 d . . . . .
N16 N 0.5951(4) 1.0395(5) 0.7365(5) 0.137(3) Uani 1 1 d . U . . .
C20 C 0.3947(6) 0.8490(6) 0.6857(4) 0.101(4) Uani 1 1 d . . . . .
H20 H 0.4123 0.9038 0.7076 0.122 Uiso 1 1 calc R . . . .
C32 C 0.1785(6) 0.1817(8) 0.5446(5) 0.121(3) Uani 1 1 d . U . . .
H32A H 0.1495 0.1346 0.5527 0.145 Uiso 1 1 calc R . . . .
H32B H 0.1839 0.1684 0.5021 0.145 Uiso 1 1 calc R . . . .
C31 C 0.1457(7) 0.2785(8) 0.5415(6) 0.130(4) Uani 1 1 d . U . . .
H31A H 0.1018 0.2788 0.5082 0.156 Uiso 1 1 calc R . . . .
H31B H 0.1413 0.2941 0.5841 0.156 Uiso 1 1 calc R . . . .
C8 C 0.5219(5) 0.7489(8) 0.1757(5) 0.110(4) Uani 1 1 d . . . . .
H8A H 0.5136 0.7022 0.1418 0.165 Uiso 1 1 calc GR . . . .
H8B H 0.5642 0.7776 0.1818 0.165 Uiso 1 1 calc GR . . . .
H8C H 0.4876 0.7953 0.1627 0.165 Uiso 1 1 calc GR . . . .
C33 C 0.2445(7) 0.1764(9) 0.5974(6) 0.137(4) Uani 1 1 d . U . . .
H33A H 0.2755 0.2158 0.5851 0.165 Uiso 1 1 calc R . . . .
H33B H 0.2404 0.2006 0.6383 0.165 Uiso 1 1 calc R . . . .
C35 C 0.2792(6) 0.0326(8) 0.5503(6) 0.113(4) Uani 1 1 d . U . . .
H35A H 0.3019 -0.0263 0.5635 0.136 Uiso 1 1 calc R . . . .
H35B H 0.2356 0.0197 0.5187 0.136 Uiso 1 1 calc R . . . .
C34 C 0.2719(7) 0.0801(10) 0.6094(7) 0.141(4) Uani 1 1 d . U . . .
H34A H 0.3151 0.0826 0.6436 0.169 Uiso 1 1 calc R . . . .
H34B H 0.2431 0.0428 0.6263 0.169 Uiso 1 1 calc R . . . .
C50 C 0.5690(6) 1.1287(7) 0.7132(7) 0.144(5) Uani 1 1 d . U . . .
H50A H 0.5342 1.1223 0.6714 0.216 Uiso 1 1 calc GR . . . .
H50B H 0.6038 1.1672 0.7078 0.216 Uiso 1 1 calc GR . . . .
H50C H 0.5515 1.1570 0.7447 0.216 Uiso 1 1 calc GR . . . .
C22 C 0.3172(8) 0.8427(8) 0.7496(6) 0.146(6) Uani 1 1 d . . . . .
H22A H 0.3391 0.8126 0.7912 0.219 Uiso 1 1 calc GR . . . .
H22B H 0.2704 0.8305 0.7363 0.219 Uiso 1 1 calc GR . . . .
H22C H 0.3248 0.9086 0.7543 0.219 Uiso 1 1 calc GR . . . .
C45 C 0.7315(5) 0.0010(7) 0.6514(6) 0.139(5) Uani 1 1 d . . . . .
H45A H 0.7478 0.0248 0.6958 0.208 Uiso 1 1 calc GR . . . .
H45B H 0.7683 -0.0206 0.6387 0.208 Uiso 1 1 calc GR . . . .
H45C H 0.7016 -0.0497 0.6494 0.208 Uiso 1 1 calc GR . . . .
C49 C 0.6439(7) 1.0389(10) 0.8036(9) 0.217(8) Uani 1 1 d . U . . .
H49A H 0.6420 0.9802 0.8244 0.325 Uiso 1 1 calc GR . . . .
H49B H 0.6339 1.0882 0.8292 0.325 Uiso 1 1 calc GR . . . .
H49C H 0.6876 1.0479 0.8010 0.325 Uiso 1 1 calc GR . . . .
Cl1 Cl 0.3286(3) 1.1027(4) 0.7969(3) 0.203(2) Uani 1 1 d . U . . .
O4 O 0.3781(8) 1.0620(8) 0.7686(7) 0.236(5) Uani 1 1 d . U . . .
O2 O 0.3206(7) 1.1990(8) 0.7822(8) 0.223(5) Uani 1 1 d . U . . .
O5 O 0.2621(8) 1.0569(8) 0.7734(7) 0.234(5) Uani 1 1 d . U . . .
O3 O 0.3641(9) 1.0919(12) 0.8690(8) 0.272(6) Uani 1 1 d . U . . .

loop_
_atom_site_aniso_label
_atom_site_aniso_U_11
_atom_site_aniso_U_22
_atom_site_aniso_U_33
_atom_site_aniso_U_23
_atom_site_aniso_U_13
_atom_site_aniso_U_12
Co1 0.0292(4) 0.0215(4) 0.0421(4) 0.0023(3) 0.0042(3) 0.0024(3)
Fe1 0.0319(5) 0.0202(4) 0.0471(5) -0.0008(3) 0.0083(3) -0.0015(3)
N2 0.040(3) 0.021(2) 0.044(3) -0.001(2) 0.011(2) -0.002(2)
N1 0.027(2) 0.023(2) 0.041(3) -0.001(2) 0.0058(19) -0.0018(18)
N8 0.033(3) 0.032(3) 0.033(2) 0.001(2) 0.0050(19) 0.004(2)
N9 0.037(3) 0.026(2) 0.045(3) 0.004(2) 0.003(2) 0.008(2)
N4 0.032(3) 0.028(2) 0.050(3) 0.006(2) 0.014(2) 0.004(2)
N15 0.032(3) 0.033(3) 0.044(3) 0.000(2) 0.008(2) 0.007(2)
N6 0.039(3) 0.028(3) 0.042(3) 0.002(2) 0.008(2) 0.004(2)
N11 0.049(3) 0.021(2) 0.039(3) 0.003(2) 0.010(2) 0.007(2)
N14 0.034(3) 0.061(4) 0.043(3) 0.000(3) 0.008(2) 0.002(2)
N5 0.042(3) 0.042(3) 0.053(3) 0.007(2) 0.018(2) 0.003(2)
N7 0.038(3) 0.042(3) 0.043(3) 0.002(2) 0.007(2) 0.012(2)
N3 0.048(3) 0.042(3) 0.056(3) -0.005(3) 0.013(3) -0.016(3)
N10 0.068(4) 0.028(3) 0.047(3) -0.002(2) 0.004(3) -0.005(3)
C2 0.035(3) 0.023(3) 0.040(3) -0.005(2) 0.012(2) -0.005(2)
C1 0.028(3) 0.018(3) 0.041(3) 0.007(2) 0.008(2) -0.004(2)
C16 0.030(3) 0.026(3) 0.051(3) 0.000(3) 0.000(3) 0.009(2)
C15 0.032(3) 0.038(3) 0.041(3) -0.006(3) 0.003(2) 0.000(2)
C17 0.040(3) 0.023(3) 0.054(4) 0.002(3) 0.004(3) 0.002(2)
O1 0.090(4) 0.056(3) 0.104(4) 0.005(3) 0.021(4) -0.026(3)
C5 0.036(3) 0.025(3) 0.068(4) 0.001(3) 0.012(3) -0.007(2)
C37 0.037(4) 0.048(4) 0.055(4) -0.006(3) 0.006(3) 0.006(3)
C29 0.035(3) 0.030(3) 0.048(3) 0.000(3) 0.008(3) -0.002(2)
C41 0.046(4) 0.029(3) 0.049(3) -0.003(3) 0.010(3) -0.001(3)
C10 0.030(3) 0.035(3) 0.050(4) -0.007(3) -0.002(3) 0.006(2)
C39 0.046(4) 0.033(4) 0.088(5) -0.011(4) 0.018(4) -0.009(3)
C25 0.052(4) 0.034(3) 0.045(3) 0.001(3) 0.010(3) -0.001(3)
C3 0.041(3) 0.022(3) 0.046(3) -0.001(2) 0.009(3) 0.001(2)
C14 0.037(4) 0.056(4) 0.054(4) 0.000(3) 0.011(3) 0.004(3)
C40 0.064(5) 0.026(3) 0.069(4) -0.001(3) 0.017(4) 0.000(3)
C4 0.053(4) 0.035(4) 0.067(4) -0.006(3) 0.007(3) -0.009(3)
C38 0.034(4) 0.052(4) 0.068(4) -0.018(3) 0.009(3) -0.006(3)
C18 0.054(4) 0.040(4) 0.062(4) 0.014(3) 0.008(3) 0.010(3)
C42 0.044(4) 0.034(3) 0.064(4) 0.001(3) 0.009(3) 0.006(3)
C28 0.040(4) 0.048(4) 0.050(4) -0.010(3) 0.013(3) -0.010(3)
C11 0.056(4) 0.043(4) 0.047(4) -0.013(3) 0.000(3) 0.014(3)
C6 0.049(4) 0.062(5) 0.082(5) 0.010(4) 0.024(4) -0.009(3)
C12 0.059(4) 0.063(5) 0.047(4) -0.006(3) 0.004(3) 0.027(4)
C24 0.070(5) 0.035(4) 0.048(4) 0.001(3) 0.014(3) 0.000(3)
C27 0.069(5) 0.050(4) 0.066(4) -0.015(4) 0.026(4) -0.021(4)
C9 0.061(4) 0.027(3) 0.067(4) -0.013(3) -0.001(3) 0.003(3)
C26 0.079(5) 0.053(4) 0.057(4) -0.013(3) 0.030(4) -0.013(4)
N13 0.085(6) 0.074(5) 0.113(6) 0.004(4) 0.023(5) -0.017(4)
C7 0.052(5) 0.078(5) 0.080(5) 0.023(4) 0.030(4) -0.011(4)
C36 0.047(5) 0.064(5) 0.141(8) -0.034(5) 0.031(5) -0.010(4)
C47 0.042(4) 0.075(5) 0.061(4) 0.003(4) 0.005(3) 0.015(4)
C19 0.098(6) 0.027(4) 0.062(5) -0.008(3) -0.005(4) -0.014(4)
C43 0.059(5) 0.038(4) 0.088(5) 0.012(4) 0.005(4) 0.006(3)
C44 0.061(5) 0.045(5) 0.110(7) 0.006(4) -0.008(5) 0.021(4)
C23 0.113(7) 0.054(5) 0.062(5) -0.008(4) 0.026(5) -0.003(5)
C46 0.044(4) 0.068(5) 0.085(6) -0.011(4) -0.002(4) 0.017(4)
B1 0.046(4) 0.035(4) 0.049(4) 0.010(3) 0.013(3) 0.010(3)
N12 0.144(8) 0.090(6) 0.125(7) -0.041(5) 0.089(6) -0.066(6)
C13 0.129(8) 0.086(6) 0.050(4) 0.001(4) 0.024(5) 0.040(6)
C30 0.095(7) 0.073(6) 0.092(6) -0.028(5) 0.055(5) -0.042(5)
C48 0.091(6) 0.039(4) 0.172(8) 0.000(5) -0.028(6) 0.001(4)
C21 0.191(12) 0.049(5) 0.065(5) -0.016(4) 0.040(7) -0.005(6)
N16 0.097(5) 0.049(4) 0.198(8) -0.026(5) -0.043(5) 0.022(4)
C20 0.178(11) 0.045(5) 0.063(5) -0.016(4) 0.015(6) -0.026(6)
C32 0.169(9) 0.114(7) 0.111(7) -0.048(6) 0.087(6) -0.099(6)
C31 0.172(10) 0.112(7) 0.144(9) -0.052(7) 0.103(8) -0.090(6)
C8 0.092(7) 0.148(10) 0.094(7) 0.053(7) 0.038(6) -0.028(7)
C33 0.171(10) 0.143(8) 0.125(9) -0.062(7) 0.086(7) -0.090(7)
C35 0.096(8) 0.114(8) 0.146(9) -0.013(7) 0.062(7) -0.046(6)
C34 0.161(11) 0.151(9) 0.145(10) -0.033(8) 0.097(8) -0.075(7)
C50 0.143(9) 0.058(6) 0.181(11) -0.022(7) -0.013(8) 0.044(6)
C22 0.245(18) 0.104(9) 0.117(9) -0.044(8) 0.097(11) -0.005(10)
C45 0.076(7) 0.096(8) 0.185(12) 0.065(8) -0.040(7) 0.012(6)
C49 0.142(11) 0.119(10) 0.269(15) -0.047(10) -0.096(10) 0.046(8)
Cl1 0.304(6) 0.159(4) 0.226(4) -0.083(3) 0.198(5) -0.107(4)
O4 0.378(13) 0.182(9) 0.261(10) -0.090(8) 0.257(10) -0.095(9)
O2 0.275(12) 0.129(8) 0.303(12) -0.049(9) 0.146(10) -0.067(8)
O5 0.355(14) 0.168(9) 0.261(11) -0.084(8) 0.215(10) -0.119(9)
O3 0.371(15) 0.297(13) 0.203(11) -0.018(11) 0.169(11) -0.100(12)

loop_
_atom_type_symbol
_atom_type_description
_atom_type_scat_dispersion_real
_atom_type_scat_dispersion_imag
_atom_type_scat_source
C C 0.0033 0.0016 'International Tables Vol C Tables 4.2.6.8 and 6.1.1.4'
H H 0.0000 0.0000 'International Tables Vol C Tables 4.2.6.8 and 6.1.1.4'
B B 0.0013 0.0007 'International Tables Vol C Tables 4.2.6.8 and 6.1.1.4'
Cl Cl 0.1484 0.1585 'International Tables Vol C Tables 4.2.6.8 and 6.1.1.4'
Co Co 0.3494 0.9721 'International Tables Vol C Tables 4.2.6.8 and 6.1.1.4'
Fe Fe 0.3463 0.8444 'International Tables Vol C Tables 4.2.6.8 and 6.1.1.4'
N N 0.0061 0.0033 'International Tables Vol C Tables 4.2.6.8 and 6.1.1.4'
O O 0.0106 0.0060 'International Tables Vol C Tables 4.2.6.8 and 6.1.1.4'

loop_
_geom_angle_atom_site_label_1
_geom_angle_atom_site_label_2
_geom_angle_atom_site_label_3
_geom_angle
_geom_angle_site_symmetry_1
_geom_angle_site_symmetry_3
_geom_angle_publ_flag
N2 Co1 N1 94.21(18) 3_666 . ?
N2 Co1 N15 94.27(18) 3_666 3_666 ?
N2 Co1 N11 88.79(18) 3_666 . ?
N2 Co1 N14 172.7(2) 3_666 3_666 ?
N2 Co1 N10 91.7(2) 3_666 . ?
N1 Co1 N15 86.29(18) . 3_666 ?
N1 Co1 N11 92.63(18) . . ?
N1 Co1 N14 89.11(19) . 3_666 ?
N1 Co1 N10 170.2(2) . . ?
N11 Co1 N15 176.82(18) . 3_666 ?
N14 Co1 N15 79.5(2) 3_666 3_666 ?
N14 Co1 N11 97.5(2) 3_666 . ?
N10 Co1 N15 101.0(2) . 3_666 ?
N10 Co1 N11 79.7(2) . . ?
N10 Co1 N14 85.9(2) . 3_666 ?
N8 Fe1 N6 88.64(18) . . ?
N4 Fe1 N8 88.00(18) . . ?
N4 Fe1 N6 89.70(19) . . ?
C2 Fe1 N8 178.1(2) . . ?
C2 Fe1 N4 93.7(2) . . ?
C2 Fe1 N6 92.0(2) . . ?
C2 Fe1 C3 86.4(2) . . ?
C1 Fe1 N8 92.9(2) . . ?
C1 Fe1 N4 92.9(2) . . ?
C1 Fe1 N6 177.0(2) . . ?
C1 Fe1 C2 86.4(2) . . ?
C1 Fe1 C3 86.9(2) . . ?
C3 Fe1 N8 91.8(2) . . ?
C3 Fe1 N4 179.7(2) . . ?
C3 Fe1 N6 90.5(2) . . ?
C2 N2 Co1 179.0(5) . 3_666 ?
C1 N1 Co1 173.0(4) . . ?
N9 N8 Fe1 117.9(3) . . ?
C15 N8 Fe1 135.6(4) . . ?
C15 N8 N9 106.5(4) . . ?
N8 N9 B1 118.8(4) . . ?
C17 N9 N8 109.6(5) . . ?
C17 N9 B1 131.5(5) . . ?
N5 N4 Fe1 118.1(3) . . ?
C5 N4 Fe1 136.3(4) . . ?
C5 N4 N5 105.6(5) . . ?
C37 N15 Co1 125.0(4) . 3_666 ?
C41 N15 Co1 114.5(4) . 3_666 ?
C41 N15 C37 119.2(5) . . ?
N7 N6 Fe1 117.1(3) . . ?
C10 N6 Fe1 136.9(4) . . ?
C10 N6 N7 106.0(5) . . ?
C29 N11 Co1 126.2(4) . . ?
C25 N11 Co1 116.0(4) . . ?
C25 N11 C29 117.5(5) . . ?
C42 N14 Co1 114.9(4) . 3_666 ?
C47 N14 Co1 126.0(5) . 3_666 ?
C47 N14 C42 119.0(6) . . ?
N4 N5 B1 118.4(5) . . ?
C7 N5 N4 110.3(5) . . ?
C7 N5 B1 131.2(6) . . ?
N6 N7 B1 119.2(5) . . ?
C12 N7 N6 109.2(5) . . ?
C12 N7 B1 131.5(6) . . ?
C24 N10 Co1 115.2(4) . . ?
C24 N10 C19 117.9(7) . . ?
C19 N10 Co1 126.5(6) . . ?
N2 C2 Fe1 174.7(5) . . ?
N1 C1 Fe1 174.6(4) . . ?
C17 C16 C15 106.7(5) . . ?
N8 C15 C16 109.7(5) . . ?
N8 C15 C14 123.8(5) . . ?
C16 C15 C14 126.5(6) . . ?
N9 C17 C18 123.0(6) . . ?
C16 C17 N9 107.5(5) . . ?
C16 C17 C18 129.5(5) . . ?
N4 C5 C4 122.9(5) . . ?
N4 C5 C6 109.2(6) . . ?
C6 C5 C4 127.8(6) . . ?
N15 C37 C38 121.0(6) . . ?
N11 C29 C28 123.6(6) . . ?
N15 C41 C40 122.0(6) . . ?
N15 C41 C42 114.9(5) . . ?
C40 C41 C42 123.0(6) . . ?
N6 C10 C11 110.4(6) . . ?
N6 C10 C9 123.7(6) . . ?
C11 C10 C9 125.9(6) . . ?
C40 C39 C38 118.1(6) . . ?
C40 C39 C36 117.0(7) . . ?
C38 C39 C36 124.7(7) . . ?
N11 C25 C24 113.6(6) . . ?
N11 C25 C26 123.2(6) . . ?
C26 C25 C24 123.1(6) . . ?
N3 C3 Fe1 175.1(5) . . ?
C39 C40 C41 119.6(6) . . ?
C37 C38 C39 120.1(6) . . ?
N14 C42 C41 114.8(5) . . ?
N14 C42 C43 120.7(6) . . ?
C43 C42 C41 124.6(6) . . ?
C29 C28 C27 118.1(6) . . ?
C12 C11 C10 106.3(6) . . ?
C7 C6 C5 107.4(6) . . ?
N7 C12 C11 108.1(6) . . ?
N7 C12 C13 122.4(7) . . ?
C11 C12 C13 129.5(7) . . ?
N10 C24 C25 114.6(6) . . ?
N10 C24 C23 121.8(7) . . ?
C23 C24 C25 123.6(7) . . ?
C28 C27 C26 119.5(6) . . ?
C28 C27 C30 120.8(6) . . ?
C26 C27 C30 119.7(7) . . ?
C25 C26 C27 118.0(6) . . ?
C36 N13 C35 114.3(9) . . ?
N5 C7 C6 107.5(6) . . ?
N5 C7 C8 122.0(7) . . ?
C6 C7 C8 130.5(7) . . ?
N13 C36 C39 119.9(9) . . ?
N14 C47 C46 122.7(8) . . ?
N10 C19 C20 121.7(9) . . ?
C44 C43 C42 121.3(8) . . ?
C43 C44 C46 116.4(7) . . ?
C43 C44 C45 122.9(9) . . ?
C46 C44 C45 120.7(8) . . ?
C24 C23 C21 121.4(9) . . ?
C47 C46 C44 119.9(7) . . ?
N9 B1 N7 108.5(5) . . ?
N5 B1 N9 108.2(5) . . ?
N5 B1 N7 108.8(5) . . ?
C30 N12 C31 117.5(8) . . ?
N12 C30 C27 120.7(7) . . ?
O1 C48 N16 125.7(9) . . ?
C23 C21 C22 121.9(11) . . ?
C20 C21 C23 116.1(9) . . ?
C20 C21 C22 121.9(10) . . ?
C48 N16 C50 123.0(9) . . ?
C48 N16 C49 122.1(9) . . ?
C50 N16 C49 114.7(9) . . ?
C21 C20 C19 121.0(8) . . ?
C33 C32 C31 112.3(9) . . ?
N12 C31 C32 106.5(9) . . ?
C34 C33 C32 113.4(10) . . ?
N13 C35 C34 110.8(9) . . ?
C35 C34 C33 115.1(12) . . ?
O2 Cl1 O4 109.9(8) . . ?
O2 Cl1 O5 108.9(10) . . ?
O2 Cl1 O3 108.4(9) . . ?
O5 Cl1 O4 114.1(7) . . ?
O3 Cl1 O4 101.0(11) . . ?
O3 Cl1 O5 114.2(8) . . ?

loop_
_geom_bond_atom_site_label_1
_geom_bond_atom_site_label_2
_geom_bond_distance
_geom_bond_site_symmetry_2
_geom_bond_publ_flag
Co1 N2 1.968(5) 3_666 ?
Co1 N1 1.986(5) . ?
Co1 N15 2.040(5) 3_666 ?
Co1 N11 2.028(5) . ?
Co1 N14 2.019(5) 3_666 ?
Co1 N10 2.016(6) . ?
Fe1 N8 2.013(4) . ?
Fe1 N4 2.005(5) . ?
Fe1 N6 2.037(5) . ?
Fe1 C2 1.900(6) . ?
Fe1 C1 1.900(6) . ?
Fe1 C3 1.908(6) . ?
N2 Co1 1.968(5) 3_666 ?
N2 C2 1.175(7) . ?
N1 C1 1.163(7) . ?
N8 N9 1.376(6) . ?
N8 C15 1.341(7) . ?
N9 C17 1.366(7) . ?
N9 B1 1.524(9) . ?
N4 N5 1.387(7) . ?
N4 C5 1.354(7) . ?
N15 Co1 2.040(5) 3_666 ?
N15 C37 1.345(7) . ?
N15 C41 1.329(7) . ?
N6 N7 1.373(6) . ?
N6 C10 1.331(7) . ?
N11 C29 1.343(7) . ?
N11 C25 1.331(8) . ?
N14 Co1 2.019(5) 3_666 ?
N14 C42 1.346(8) . ?
N14 C47 1.333(8) . ?
N5 C7 1.356(9) . ?
N5 B1 1.521(9) . ?
N7 C12 1.338(8) . ?
N7 B1 1.529(8) . ?
N3 C3 1.176(7) . ?
N10 C24 1.354(9) . ?
N10 C19 1.358(8) . ?
C16 C15 1.398(8) . ?
C16 C17 1.363(9) . ?
C15 C14 1.502(9) . ?
C17 C18 1.482(8) . ?
O1 C48 1.192(11) . ?
C5 C4 1.475(9) . ?
C5 C6 1.399(9) . ?
C37 C38 1.383(9) . ?
C29 C28 1.374(8) . ?
C41 C40 1.395(9) . ?
C41 C42 1.471(9) . ?
C10 C11 1.363(9) . ?
C10 C9 1.500(9) . ?
C39 C40 1.362(10) . ?
C39 C38 1.390(10) . ?
C39 C36 1.529(12) . ?
C25 C24 1.485(9) . ?
C25 C26 1.385(9) . ?
C42 C43 1.398(9) . ?
C28 C27 1.378(9) . ?
C11 C12 1.362(10) . ?
C6 C7 1.357(11) . ?
C12 C13 1.513(10) . ?
C24 C23 1.369(10) . ?
C27 C26 1.392(9) . ?
C27 C30 1.481(10) . ?
N13 C36 1.205(11) . ?
N13 C35 1.509(12) . ?
C7 C8 1.514(10) . ?
C47 C46 1.379(10) . ?
C19 C20 1.383(13) . ?
C43 C44 1.380(11) . ?
C44 C46 1.403(12) . ?
C44 C45 1.495(11) . ?
C23 C21 1.397(11) . ?
N12 C30 1.250(10) . ?
N12 C31 1.489(11) . ?
C48 N16 1.315(12) . ?
C21 C20 1.382(15) . ?
C21 C22 1.493(14) . ?
N16 C50 1.450(12) . ?
N16 C49 1.498(15) . ?
C32 C31 1.580(17) . ?
C32 C33 1.518(18) . ?
C33 C34 1.521(18) . ?
C35 C34 1.519(15) . ?
Cl1 O4 1.529(12) . ?
Cl1 O2 1.447(13) . ?
Cl1 O5 1.521(14) . ?
Cl1 O3 1.515(16) . ?

loop_
_smtbx_masks_void_nr
_smtbx_masks_void_average_x
_smtbx_masks_void_average_y
_smtbx_masks_void_average_z
_smtbx_masks_void_volume
_smtbx_masks_void_count_electrons
_smtbx_masks_void_content
1 0.000 -0.704 0.500 827.1 246.8 DMF?
2 0.500 -0.603 0.000 827.1 246.8 DMF?
